data_7019110
loop_
_publ_author_name
'Mart\'i, In\'es'
'Ferrer, Armando'
'Escorihuela, Jorge'
'Burguete, M. Isabel'
'Luis, Santiago V.'

_publ_section_title
;
 Copper(ii) complexes of bis(amino amide) ligands: effect of changes in
 the amino acid residue.
;
_journal_issue 22
_journal_name_full 'Dalton transactions (Cambridge, England : 2003)'
_journal_page_first 6764
_journal_page_last 6776
_journal_paper_doi 10.1039/c2dt12459a
_journal_volume 41
_journal_year 2012
_chemical_absolute_configuration ad
_chemical_formula_moiety 'C18 H20 Cu N4 O2'
_chemical_formula_sum 'C18 H20 Cu N4 O2'
_chemical_formula_weight 387.92
_chemical_name_systematic
;
?
;
_space_group_IT_number 19
_symmetry_cell_setting orthorhombic
_symmetry_space_group_name_Hall 'P 2ac 2ab'
_symmetry_space_group_name_H-M 'P 21 21 21'
_atom_sites_solution_hydrogens geom
_atom_sites_solution_primary direct
_atom_sites_solution_secondary difmap
_audit_creation_method SHELXL-97
_cell_angle_alpha 90.00
_cell_angle_beta 90.00
_cell_angle_gamma 90.00
_cell_formula_units_Z 4
_cell_length_a 10.4048(11)
_cell_length_b 11.3542(13)
_cell_length_c 14.9983(18)
_cell_measurement_reflns_used 2738
_cell_measurement_temperature 298
_cell_measurement_theta_max 25.0
_cell_measurement_theta_min 5.0
_cell_volume 1771.9(3)
_computing_cell_refinement 'SMART (Bruker, 2005)'
_computing_data_collection 'SMART (Bruker, 2005)'
_computing_data_reduction 'SAINT (Bruker, 2005)'
_computing_molecular_graphics 'XP (Sheldrick, 2008)'
_computing_publication_material SHELXL97
_computing_structure_refinement 'SHELXL97 (Sheldrick, 2008) '
_computing_structure_solution 'SHELXS97 (Sheldrick, 2008) '
_diffrn_ambient_temperature 298
_diffrn_measured_fraction_theta_full 1.000
_diffrn_measured_fraction_theta_max 1.000
_diffrn_measurement_device_type 'Bruker CCD three-circle diffractometer'
_diffrn_measurement_method \w
_diffrn_radiation_monochromator graphite
_diffrn_radiation_source 'fine-focus sealed tube'
_diffrn_radiation_type MoK\a
_diffrn_radiation_wavelength 0.71073
_diffrn_reflns_av_R_equivalents 0.0833
_diffrn_reflns_av_sigmaI/netI 0.0760
_diffrn_reflns_limit_h_max 13
_diffrn_reflns_limit_h_min -12
_diffrn_reflns_limit_k_max 14
_diffrn_reflns_limit_k_min 0
_diffrn_reflns_limit_l_max 18
_diffrn_reflns_limit_l_min 0
_diffrn_reflns_number 14747
_diffrn_reflns_theta_full 25.00
_diffrn_reflns_theta_max 26.37
_diffrn_reflns_theta_min 2.25
_diffrn_standards_number 0
_exptl_absorpt_coefficient_mu 1.251
_exptl_absorpt_correction_T_max 0.8070
_exptl_absorpt_correction_T_min 0.7176
_exptl_absorpt_correction_type multi-scan
_exptl_absorpt_process_details 'SADABS (Sheldrick, 1996)'
_exptl_crystal_colour blue
_exptl_crystal_density_diffrn 1.454
_exptl_crystal_density_method 'not measured'
_exptl_crystal_description prism
_exptl_crystal_F_000 804
_exptl_crystal_size_max 0.28
_exptl_crystal_size_mid 0.28
_exptl_crystal_size_min 0.18
_refine_diff_density_max 0.313
_refine_diff_density_min -0.278
_refine_diff_density_rms 0.070
_refine_ls_abs_structure_details 'Flack H D (1983), Acta Cryst. A39, 876-881'
_refine_ls_abs_structure_Flack 0.02(3)
_refine_ls_extinction_method none
_refine_ls_goodness_of_fit_ref 1.017
_refine_ls_hydrogen_treatment constr
_refine_ls_matrix_type full
_refine_ls_number_parameters 226
_refine_ls_number_reflns 3612
_refine_ls_number_restraints 0
_refine_ls_restrained_S_all 1.017
_refine_ls_R_factor_all 0.1022
_refine_ls_R_factor_gt 0.0500
_refine_ls_shift/su_max 0.000
_refine_ls_shift/su_mean 0.000
_refine_ls_structure_factor_coef Fsqd
_refine_ls_weighting_details 'calc w=1/[\s^2^(Fo^2^)+(0.0503P)^2^+1.2297P] where P=(Fo^2^+2Fc^2^)/3'
_refine_ls_weighting_scheme calc
_refine_ls_wR_factor_gt 0.1040
_refine_ls_wR_factor_ref 0.1244
_reflns_number_gt 2321
_reflns_number_total 3612
_reflns_threshold_expression I>2\s(I)
_cod_data_source_file c2dt12459a.txt
_cod_data_source_block str1148m
_cod_depositor_comments
;
The following automatic conversions were performed:

'_symmetry_cell_setting' value 'Orthorhombic' changed to
'orthorhombic' according to
/home/saulius/struct/CIF-dictionaries/cif_core.dic dictionary named
'cif_core.dic' version 2.4.1 from 2010-06-29.

Automatic conversion script
Id: cif_fix_values 1715 2011-07-08 13:25:40Z adriana 
;
_cod_database_code 7019110

loop_
_symmetry_equiv_pos_as_xyz
'x, y, z'
'-x+1/2, -y, z+1/2'
'-x, y+1/2, -z+1/2'
'x+1/2, -y+1/2, -z'

loop_
_atom_site_label
_atom_site_type_symbol
_atom_site_fract_x
_atom_site_fract_y
_atom_site_fract_z
_atom_site_U_iso_or_equiv
_atom_site_adp_type
_atom_site_occupancy
_atom_site_symmetry_multiplicity
_atom_site_calc_flag
_atom_site_refinement_flags
Cu1 Cu 0.47234(7) 0.33818(5) 0.60749(4) 0.0465(2) Uani 1 1 d .
O1 O 0.4680(5) 0.6106(3) 0.7753(2) 0.0626(11) Uani 1 1 d .
O2 O 0.6971(4) 0.3282(4) 0.3933(3) 0.0798(14) Uani 1 1 d .
N1 N 0.5089(5) 0.4871(3) 0.6587(3) 0.0515(13) Uani 1 1 d .
N2 N 0.3607(5) 0.3153(4) 0.7136(3) 0.0455(12) Uani 1 1 d .
H2A H 0.2820 0.2920 0.6961 0.055 Uiso 1 1 calc R
H2B H 0.3941 0.2589 0.7488 0.055 Uiso 1 1 calc R
N3 N 0.5824(5) 0.3875(4) 0.5157(3) 0.0575(14) Uani 1 1 d .
N4 N 0.4723(5) 0.1846(3) 0.5435(3) 0.0541(12) Uani 1 1 d .
H4A H 0.5043 0.1283 0.5794 0.065 Uiso 1 1 calc R
H4B H 0.3912 0.1648 0.5292 0.065 Uiso 1 1 calc R
C1 C 0.4520(6) 0.5171(4) 0.7322(3) 0.0394(13) Uani 1 1 d .
C2 C 0.3507(6) 0.4285(5) 0.7646(4) 0.0430(14) Uani 1 1 d .
H2 H 0.2660 0.4623 0.7520 0.052 Uiso 1 1 calc R
C3 C 0.6167(6) 0.3132(5) 0.4531(4) 0.0491(15) Uani 1 1 d .
C4 C 0.5516(6) 0.1922(4) 0.4606(3) 0.0478(15) Uani 1 1 d .
H4 H 0.6189 0.1320 0.4639 0.057 Uiso 1 1 calc R
C5 C 0.6077(6) 0.5558(5) 0.6149(4) 0.0565(16) Uani 1 1 d .
H5A H 0.6856 0.5544 0.6505 0.068 Uiso 1 1 calc R
H5B H 0.5797 0.6370 0.6099 0.068 Uiso 1 1 calc R
C6 C 0.6362(8) 0.5065(5) 0.5216(5) 0.077(2) Uani 1 1 d .
H6A H 0.5978 0.5566 0.4765 0.092 Uiso 1 1 calc R
H6B H 0.7282 0.5041 0.5116 0.092 Uiso 1 1 calc R
C11 C 0.3574(6) 0.4047(4) 0.8648(3) 0.0423(14) Uani 1 1 d .
C12 C 0.2456(8) 0.4017(7) 0.9136(5) 0.082(2) Uani 1 1 d .
H12 H 0.1673 0.4182 0.8866 0.098 Uiso 1 1 calc R
C13 C 0.2508(12) 0.3738(9) 1.0031(7) 0.119(4) Uani 1 1 d .
H13 H 0.1756 0.3733 1.0366 0.143 Uiso 1 1 calc R
C14 C 0.3632(14) 0.3475(8) 1.0423(5) 0.113(4) Uani 1 1 d .
H14 H 0.3643 0.3259 1.1021 0.135 Uiso 1 1 calc R
C15 C 0.4761(10) 0.3518(5) 0.9957(4) 0.084(2) Uani 1 1 d .
H15 H 0.5540 0.3351 1.0233 0.101 Uiso 1 1 calc R
C16 C 0.4709(7) 0.3821(4) 0.9056(4) 0.0565(15) Uani 1 1 d .
H16 H 0.5467 0.3868 0.8729 0.068 Uiso 1 1 calc R
C21 C 0.4703(5) 0.1682(4) 0.3777(3) 0.0441(11) Uani 1 1 d .
C22 C 0.3676(6) 0.2371(6) 0.3571(4) 0.0623(18) Uani 1 1 d .
H22 H 0.3476 0.3016 0.3927 0.075 Uiso 1 1 calc R
C23 C 0.2927(7) 0.2114(8) 0.2829(6) 0.083(2) Uani 1 1 d .
H23 H 0.2224 0.2584 0.2686 0.100 Uiso 1 1 calc R
C24 C 0.3237(9) 0.1151(9) 0.2304(5) 0.090(3) Uani 1 1 d .
H24 H 0.2750 0.0988 0.1799 0.108 Uiso 1 1 calc R
C25 C 0.4224(8) 0.0452(7) 0.2513(5) 0.075(2) Uani 1 1 d .
H25 H 0.4404 -0.0206 0.2166 0.090 Uiso 1 1 calc R
C26 C 0.4980(6) 0.0713(5) 0.3249(4) 0.0554(17) Uani 1 1 d .
H26 H 0.5676 0.0234 0.3389 0.066 Uiso 1 1 calc R

loop_
_atom_site_aniso_label
_atom_site_aniso_U_11
_atom_site_aniso_U_22
_atom_site_aniso_U_33
_atom_site_aniso_U_23
_atom_site_aniso_U_13
_atom_site_aniso_U_12
Cu1 0.0738(4) 0.0301(3) 0.0357(3) -0.0031(3) 0.0035(4) -0.0054(3)
O1 0.101(3) 0.0379(19) 0.049(2) -0.0107(16) -0.002(3) -0.005(2)
O2 0.089(3) 0.061(3) 0.089(3) -0.014(3) 0.043(3) -0.007(3)
N1 0.080(4) 0.032(2) 0.042(2) -0.0023(19) 0.009(3) -0.002(3)
N2 0.068(3) 0.035(3) 0.033(2) -0.0039(19) -0.009(2) -0.011(2)
N3 0.084(4) 0.036(2) 0.053(3) -0.005(2) 0.010(3) -0.011(2)
N4 0.089(3) 0.034(2) 0.038(2) -0.0011(18) -0.003(3) -0.007(3)
C1 0.054(4) 0.028(2) 0.037(3) 0.000(2) -0.008(3) 0.007(3)
C2 0.045(3) 0.035(3) 0.049(4) -0.007(3) -0.006(3) 0.003(3)
C3 0.057(4) 0.046(4) 0.045(3) -0.002(3) 0.006(3) 0.004(3)
C4 0.066(4) 0.034(3) 0.043(3) -0.002(2) 0.006(3) 0.006(3)
C5 0.086(4) 0.039(3) 0.044(4) 0.003(3) -0.003(4) -0.010(3)
C6 0.110(6) 0.042(4) 0.078(5) -0.010(3) 0.032(5) -0.007(4)
C11 0.058(4) 0.039(3) 0.030(3) -0.008(2) 0.004(3) -0.008(3)
C12 0.077(5) 0.106(6) 0.061(5) -0.032(4) 0.017(4) -0.026(4)
C13 0.154(10) 0.132(10) 0.069(7) -0.029(6) 0.054(7) -0.070(8)
C14 0.236(13) 0.064(5) 0.038(4) -0.002(4) 0.021(7) -0.062(8)
C15 0.154(7) 0.049(4) 0.048(4) 0.001(3) -0.029(5) -0.008(5)
C16 0.080(4) 0.048(3) 0.041(3) 0.000(2) -0.001(4) 0.009(3)
C21 0.057(3) 0.042(2) 0.033(3) 0.005(2) 0.006(3) 0.005(3)
C22 0.070(4) 0.063(4) 0.054(4) 0.005(3) -0.002(3) 0.023(4)
C23 0.059(5) 0.119(7) 0.072(5) 0.042(5) -0.003(4) 0.013(5)
C24 0.085(6) 0.138(8) 0.046(4) -0.006(5) -0.004(4) -0.028(6)
C25 0.084(6) 0.083(5) 0.057(5) -0.010(4) -0.005(4) -0.006(4)
C26 0.069(5) 0.053(3) 0.044(3) -0.003(3) 0.003(3) -0.004(3)

loop_
_atom_type_symbol
_atom_type_description
_atom_type_scat_dispersion_real
_atom_type_scat_dispersion_imag
_atom_type_scat_source
C C 0.0033 0.0016 'International Tables Vol C Tables 4.2.6.8 and 6.1.1.4'
H H 0.0000 0.0000 'International Tables Vol C Tables 4.2.6.8 and 6.1.1.4'
Cu Cu 0.3201 1.2651 'International Tables Vol C Tables 4.2.6.8 and 6.1.1.4'
N N 0.0061 0.0033 'International Tables Vol C Tables 4.2.6.8 and 6.1.1.4'
O O 0.0106 0.0060 'International Tables Vol C Tables 4.2.6.8 and 6.1.1.4'

loop_
_geom_angle_atom_site_label_1
_geom_angle_atom_site_label_2
_geom_angle_atom_site_label_3
_geom_angle
N3 Cu1 N1 84.8(2)
N3 Cu1 N2 169.55(18)
N1 Cu1 N2 84.82(18)
N3 Cu1 N4 84.68(19)
N1 Cu1 N4 167.6(2)
N2 Cu1 N4 105.76(18)
C1 N1 C5 124.6(5)
C1 N1 Cu1 119.1(4)
C5 N1 Cu1 116.1(3)
C2 N2 Cu1 109.7(3)
C2 N2 H2A 109.7
Cu1 N2 H2A 109.7
C2 N2 H2B 109.7
Cu1 N2 H2B 109.7
H2A N2 H2B 108.2
C3 N3 C6 122.2(5)
C3 N3 Cu1 120.0(4)
C6 N3 Cu1 117.6(4)
C4 N4 Cu1 110.6(3)
C4 N4 H4A 109.5
Cu1 N4 H4A 109.5
C4 N4 H4B 109.5
Cu1 N4 H4B 109.5
H4A N4 H4B 108.1
O1 C1 N1 126.9(5)
O1 C1 C2 118.8(5)
N1 C1 C2 114.2(4)
N2 C2 C11 110.3(4)
N2 C2 C1 110.6(4)
C11 C2 C1 113.3(5)
N2 C2 H2 107.4
C11 C2 H2 107.4
C1 C2 H2 107.4
O2 C3 N3 127.9(6)
O2 C3 C4 118.3(5)
N3 C3 C4 113.8(5)
N4 C4 C21 111.2(5)
N4 C4 C3 110.8(4)
C21 C4 C3 110.1(4)
N4 C4 H4 108.2
C21 C4 H4 108.2
C3 C4 H4 108.2
N1 C5 C6 110.7(5)
N1 C5 H5A 109.5
C6 C5 H5A 109.5
N1 C5 H5B 109.5
C6 C5 H5B 109.5
H5A C5 H5B 108.1
N3 C6 C5 108.6(5)
N3 C6 H6A 110.0
C5 C6 H6A 110.0
N3 C6 H6B 110.0
C5 C6 H6B 110.0
H6A C6 H6B 108.4
C16 C11 C12 119.5(6)
C16 C11 C2 121.1(5)
C12 C11 C2 119.4(6)
C11 C12 C13 119.4(9)
C11 C12 H12 120.3
C13 C12 H12 120.3
C14 C13 C12 120.7(9)
C14 C13 H13 119.6
C12 C13 H13 119.6
C13 C14 C15 121.1(8)
C13 C14 H14 119.4
C15 C14 H14 119.4
C14 C15 C16 118.0(8)
C14 C15 H15 121.0
C16 C15 H15 121.0
C11 C16 C15 121.2(7)
C11 C16 H16 119.4
C15 C16 H16 119.4
C22 C21 C26 119.3(5)
C22 C21 C4 121.2(5)
C26 C21 C4 119.4(5)
C21 C22 C23 120.2(7)
C21 C22 H22 119.9
C23 C22 H22 119.9
C24 C23 C22 119.3(7)
C24 C23 H23 120.3
C22 C23 H23 120.3
C25 C24 C23 121.0(8)
C25 C24 H24 119.5
C23 C24 H24 119.5
C24 C25 C26 119.7(8)
C24 C25 H25 120.1
C26 C25 H25 120.1
C21 C26 C25 120.4(6)
C21 C26 H26 119.8
C25 C26 H26 119.8

loop_
_geom_bond_atom_site_label_1
_geom_bond_atom_site_label_2
_geom_bond_distance
Cu1 N3 1.877(5)
Cu1 N1 1.895(4)
Cu1 N2 1.987(4)
Cu1 N4 1.990(4)
O1 C1 1.254(6)
O2 C3 1.239(7)
N1 C1 1.297(6)
N1 C5 1.448(7)
N2 C2 1.500(6)
N2 H2A 0.9000
N2 H2B 0.9000
N3 C3 1.311(7)
N3 C6 1.465(8)
N4 C4 1.494(7)
N4 H4A 0.9000
N4 H4B 0.9000
C1 C2 1.536(8)
C2 C11 1.528(7)
C2 H2 0.9800
C3 C4 1.536(7)
C4 C21 1.528(7)
C4 H4 0.9800
C5 C6 1.536(8)
C5 H5A 0.9700
C5 H5B 0.9700
C6 H6A 0.9700
C6 H6B 0.9700
C11 C16 1.355(8)
C11 C12 1.375(9)
C12 C13 1.380(12)
C12 H12 0.9300
C13 C14 1.342(14)
C13 H13 0.9300
C14 C15 1.367(13)
C14 H14 0.9300
C15 C16 1.397(8)
C15 H15 0.9300
C16 H16 0.9300
C21 C22 1.359(8)
C21 C26 1.386(7)
C22 C23 1.390(10)
C22 H22 0.9300
C23 C24 1.385(11)
C23 H23 0.9300
C24 C25 1.335(11)
C24 H24 0.9300
C25 C26 1.387(9)
C25 H25 0.9300
C26 H26 0.9300

loop_
_geom_hbond_atom_site_label_D
_geom_hbond_atom_site_label_H
_geom_hbond_atom_site_label_A
_geom_hbond_distance_DH
_geom_hbond_distance_HA
_geom_hbond_distance_DA
_geom_hbond_angle_DHA
_geom_hbond_site_symmetry_A
N2 H2A O2 0.90 2.11 2.850(6) 139.2 4_456
N2 H2B O1 0.90 2.24 2.934(6) 133.4 3_646
N4 H4A O1 0.90 2.21 2.911(5) 134.7 3_646
N4 H4B O2 0.90 2.33 3.020(7) 133.3 4_456

loop_
_geom_torsion_atom_site_label_1
_geom_torsion_atom_site_label_2
_geom_torsion_atom_site_label_3
_geom_torsion_atom_site_label_4
_geom_torsion
N3 Cu1 N1 C1 177.0(5)
N2 Cu1 N1 C1 -2.2(4)
N4 Cu1 N1 C1 -151.4(7)
N3 Cu1 N1 C5 -7.6(4)
N2 Cu1 N1 C5 173.2(4)
N4 Cu1 N1 C5 24.1(11)
N3 Cu1 N2 C2 4.3(14)
N1 Cu1 N2 C2 8.7(4)
N4 Cu1 N2 C2 -177.9(3)
N1 Cu1 N3 C3 172.1(5)
N2 Cu1 N3 C3 176.5(10)
N4 Cu1 N3 C3 -1.4(5)
N1 Cu1 N3 C6 -2.5(5)
N2 Cu1 N3 C6 1.8(15)
N4 Cu1 N3 C6 -176.0(5)
N3 Cu1 N4 C4 -1.7(4)
N1 Cu1 N4 C4 -33.3(11)
N2 Cu1 N4 C4 178.7(3)
C5 N1 C1 O1 3.1(9)
Cu1 N1 C1 O1 178.2(5)
C5 N1 C1 C2 -180.0(5)
Cu1 N1 C1 C2 -4.9(6)
Cu1 N2 C2 C11 -139.1(4)
Cu1 N2 C2 C1 -12.9(5)
O1 C1 C2 N2 -170.9(5)
N1 C1 C2 N2 11.9(6)
O1 C1 C2 C11 -46.4(7)
N1 C1 C2 C11 136.4(5)
C6 N3 C3 O2 1.6(11)
Cu1 N3 C3 O2 -172.7(5)
C6 N3 C3 C4 178.4(6)
Cu1 N3 C3 C4 4.0(7)
Cu1 N4 C4 C21 -118.9(4)
Cu1 N4 C4 C3 3.9(6)
O2 C3 C4 N4 171.9(5)
N3 C3 C4 N4 -5.1(7)
O2 C3 C4 C21 -64.6(7)
N3 C3 C4 C21 118.3(6)
C1 N1 C5 C6 -169.7(6)
Cu1 N1 C5 C6 15.2(7)
C3 N3 C6 C5 -163.5(6)
Cu1 N3 C6 C5 10.9(8)
N1 C5 C6 N3 -15.9(8)
N2 C2 C11 C16 77.6(6)
C1 C2 C11 C16 -47.1(7)
N2 C2 C11 C12 -99.8(6)
C1 C2 C11 C12 135.6(6)
C16 C11 C12 C13 -1.0(10)
C2 C11 C12 C13 176.4(7)
C11 C12 C13 C14 -1.3(14)
C12 C13 C14 C15 2.5(15)
C13 C14 C15 C16 -1.3(12)
C12 C11 C16 C15 2.2(8)
C2 C11 C16 C15 -175.2(5)
C14 C15 C16 C11 -1.0(9)
N4 C4 C21 C22 60.1(6)
C3 C4 C21 C22 -63.1(7)
N4 C4 C21 C26 -116.9(5)
C3 C4 C21 C26 119.9(5)
C26 C21 C22 C23 -1.0(9)
C4 C21 C22 C23 -178.0(6)
C21 C22 C23 C24 0.0(10)
C22 C23 C24 C25 1.6(11)
C23 C24 C25 C26 -2.1(12)
C22 C21 C26 C25 0.5(9)
C4 C21 C26 C25 177.5(5)
C24 C25 C26 C21 1.1(10)
